data_7230287
loop_
_publ_author_name
'Oberle, Carl D.'
'Bequette, Dylan G.'
'Brewer, Taylor K.'
'Terry, Traviona R. R.'
'Beatty, Alicia M.'

_publ_section_title
;
 \p-Choreography in aromatic ammonium formate solids
;
_journal_issue 13
_journal_name_full CrystEngComm
_journal_page_first 1899
_journal_paper_doi 10.1039/C8CE00198G
_journal_volume 20
_journal_year 2018
_chemical_formula_moiety 'C H O2, C8 H12 N'
_chemical_formula_sum 'C9 H13 N O2'
_chemical_formula_weight 167.20
_chemical_melting_point 394(3)
_chemical_name_systematic '2-Methylbenzylammonium Formate'
_space_group_crystal_system monoclinic
_space_group_IT_number 4
_space_group_name_Hall 'P 2yb'
_space_group_name_H-M_alt 'P 1 21 1'
_symmetry_space_group_name_Hall 'P 2yb'
_symmetry_space_group_name_H-M 'P 1 21 1'
_atom_sites_solution_hydrogens geom
_atom_sites_solution_primary direct
_audit_creation_date 2017-09-29
_audit_creation_method
;
Olex2 1.2
(compiled 2017.08.10 svn.r3458 for OlexSys, GUI svn.r5381)
;
_audit_update_record
;
2017-09-30 deposited with the CCDC.
2018-03-05 downloaded from the CCDC.
;
_cell_angle_alpha 90
_cell_angle_beta 94.646(4)
_cell_angle_gamma 90
_cell_formula_units_Z 2
_cell_length_a 6.9761(6)
_cell_length_b 7.6181(6)
_cell_length_c 8.3283(7)
_cell_measurement_reflns_used 8321
_cell_measurement_temperature 296(2)
_cell_measurement_theta_max 34.15
_cell_measurement_theta_min 2.45
_cell_volume 441.15(6)
_computing_cell_refinement 'SAINT v8.34A (Bruker, 2013)'
_computing_data_reduction 'SAINT v8.34A (Bruker, 2013)'
_computing_molecular_graphics 'Olex2 (Dolomanov et al., 2009)'
_computing_publication_material 'Olex2 (Dolomanov et al., 2009)'
_computing_structure_refinement 'XL (Sheldrick, 2008)'
_computing_structure_solution 'XS (Sheldrick, 2008)'
_diffrn_ambient_temperature 296.15
_diffrn_measured_fraction_theta_full 0.988
_diffrn_measured_fraction_theta_max 0.947
_diffrn_measurement_device_type 'CCD area detector'
_diffrn_measurement_method 'phi and omega scans'
_diffrn_radiation_monochromator graphite
_diffrn_radiation_type MoK\a
_diffrn_radiation_wavelength 0.71073
_diffrn_reflns_av_unetI/netI 0.0252
_diffrn_reflns_Laue_measured_fraction_full 0.988
_diffrn_reflns_Laue_measured_fraction_max 0.947
_diffrn_reflns_limit_h_max 11
_diffrn_reflns_limit_h_min -10
_diffrn_reflns_limit_k_max 12
_diffrn_reflns_limit_k_min -12
_diffrn_reflns_limit_l_max 13
_diffrn_reflns_limit_l_min -8
_diffrn_reflns_number 3310
_diffrn_reflns_point_group_measured_fraction_full 0.985
_diffrn_reflns_point_group_measured_fraction_max 0.919
_diffrn_reflns_theta_full 25.242
_diffrn_reflns_theta_max 34.207
_diffrn_reflns_theta_min 2.454
_exptl_absorpt_coefficient_mu 0.089
_exptl_absorpt_correction_T_max 0.7468
_exptl_absorpt_correction_T_min 0.6673
_exptl_absorpt_correction_type multi-scan
_exptl_absorpt_process_details
'SADABS-2014/5 (Bruker,2014/5) was used for absorption correction. wR2(int) was 0.1286 before and 0.0473 after correction. The Ratio of minimum to maximum transmission is 0.8935. The \l/2 correction factor is 0.00150.'
_exptl_crystal_colour colourless
_exptl_crystal_density_diffrn 1.259
_exptl_crystal_description rod
_exptl_crystal_F_000 180
_exptl_crystal_recrystallization_method 'Re-crystallisation from solvent: Ethanol'
_exptl_crystal_size_max 0.92
_exptl_crystal_size_mid 0.21
_exptl_crystal_size_min 0.192
_refine_diff_density_max 0.528
_refine_diff_density_min -0.653
_refine_diff_density_rms 0.102
_refine_ls_abs_structure_details
;
 Flack x determined using 1441 quotients [(I+)-(I-)]/[(I+)+(I-)]
 (Parsons, Flack and Wagner, Acta Cryst. B69 (2013) 249-259).
;
_refine_ls_abs_structure_Flack -0.2(4)
_refine_ls_extinction_method none
_refine_ls_goodness_of_fit_ref 1.114
_refine_ls_hydrogen_treatment constr
_refine_ls_matrix_type full
_refine_ls_number_parameters 111
_refine_ls_number_reflns 3310
_refine_ls_number_restraints 1
_refine_ls_restrained_S_all 1.114
_refine_ls_R_factor_all 0.0718
_refine_ls_R_factor_gt 0.0709
_refine_ls_shift/su_max 0.000
_refine_ls_shift/su_mean 0.000
_refine_ls_structure_factor_coef Fsqd
_refine_ls_weighting_details 'w=1/[\s^2^(Fo^2^)+(0.1620P)^2^+0.0330P] where P=(Fo^2^+2Fc^2^)/3'
_refine_ls_weighting_scheme calc
_refine_ls_wR_factor_gt 0.2021
_refine_ls_wR_factor_ref 0.2041
_reflns_Friedel_coverage 0.828
_reflns_Friedel_fraction_full 0.981
_reflns_Friedel_fraction_max 0.888
_reflns_number_gt 3234
_reflns_number_total 3310
_reflns_threshold_expression 'I > 2\s(I)'
_cod_data_source_file c8ce00198g1.cif
_cod_data_source_block ab50716_tw
_cod_depositor_comments
;
The following automatic conversions were performed:

'_chemical_melting_point' value '391.15-397.15' was changed to
'394(3)' - the average value was taken and precision was estimated.

Automatic conversion script
Id: cif_fix_values 4973 2017-02-22 13:04:09Z antanas 

 Adding full bibliography for 7230287--7230294.cif.
;
_cod_database_code 7230287
_shelxl_version_number 2014-3
_shelx_space_group_comment
;
The symmetry employed for this shelxl refinement is uniquely defined
by the following loop, which should always be used as a source of
symmetry information in preference to the above space-group names.
They are only intended as comments.
;
_shelx_estimated_absorpt_t_max 0.983
_shelx_estimated_absorpt_t_min 0.923
_olex2_refinement_description
;
1. Fixed Uiso
 At 1.2 times of:
  All C(H) groups, All C(H,H) groups, All N(H,H,H) groups
 At 1.5 times of:
  All C(H,H,H) groups
2.a Secondary CH2 refined with riding coordinates:
 C8(H8A,H8B)
2.b Aromatic/amide H refined with riding coordinates:
 C2(H2), C5(H5), C6(H6), C9(H9), C10(H10)
2.c Idealised Me refined as rotating group:
 N7(H7A,H7B,H7C), C11(H11A,H11B,H11C)
;
_olex2_submission_special_instructions 'No special instructions were received'

loop_
_space_group_symop_operation_xyz
'x, y, z'
'-x, y+1/2, -z'

loop_
_atom_site_label
_atom_site_type_symbol
_atom_site_fract_x
_atom_site_fract_y
_atom_site_fract_z
_atom_site_U_iso_or_equiv
_atom_site_adp_type
_atom_site_occupancy
_atom_site_site_symmetry_order
_atom_site_calc_flag
_atom_site_refinement_flags_posn
O O 0.4838(2) 0.6881(2) 0.4989(2) 0.0187(3) Uani 1 1 d .
O1 O 0.1638(2) 0.7126(2) 0.4837(2) 0.0185(3) Uani 1 1 d .
C2 C 0.3319(3) 0.7740(3) 0.4782(2) 0.0139(4) Uani 1 1 d .
H2 H 0.3428 0.8932 0.4569 0.017 Uiso 1 1 calc R
C3 C 0.2318(3) 0.2412(3) 0.8634(3) 0.0138(4) Uani 1 1 d .
C4 C 0.2636(3) 0.2621(3) 1.0331(3) 0.0159(4) Uani 1 1 d .
C5 C 0.2094(3) 0.0738(3) 0.7981(3) 0.0148(4) Uani 1 1 d .
H5 H 0.1890 0.0607 0.6870 0.018 Uiso 1 1 calc R
C6 C 0.2474(3) -0.0557(3) 1.0636(3) 0.0193(4) Uani 1 1 d .
H6 H 0.2522 -0.1537 1.1305 0.023 Uiso 1 1 calc R
N7 N 0.1931(2) 0.3709(2) 0.5852(2) 0.0147(3) Uani 1 1 d .
H7A H 0.1888 0.4724 0.5321 0.018 Uiso 1 1 calc GR
H7B H 0.0827 0.3138 0.5642 0.018 Uiso 1 1 calc GR
H7C H 0.2895 0.3061 0.5539 0.018 Uiso 1 1 calc GR
C8 C 0.2241(3) 0.4054(3) 0.7621(3) 0.0152(4) Uani 1 1 d .
H8A H 0.1209 0.4795 0.7942 0.018 Uiso 1 1 calc R
H8B H 0.3437 0.4693 0.7835 0.018 Uiso 1 1 calc R
C9 C 0.2168(3) -0.0751(3) 0.8962(3) 0.0185(4) Uani 1 1 d .
H9 H 0.2016 -0.1862 0.8508 0.022 Uiso 1 1 calc R
C10 C 0.2705(3) 0.1122(3) 1.1284(3) 0.0186(4) Uani 1 1 d .
H10 H 0.2912 0.1244 1.2396 0.022 Uiso 1 1 calc R
C11 C 0.2860(3) 0.4416(3) 1.1072(3) 0.0206(4) Uani 1 1 d .
H11A H 0.3827 0.5057 1.0559 0.031 Uiso 1 1 calc GR
H11B H 0.3239 0.4305 1.2202 0.031 Uiso 1 1 calc GR
H11C H 0.1659 0.5033 1.0929 0.031 Uiso 1 1 calc GR

loop_
_atom_site_aniso_label
_atom_site_aniso_U_11
_atom_site_aniso_U_22
_atom_site_aniso_U_33
_atom_site_aniso_U_23
_atom_site_aniso_U_13
_atom_site_aniso_U_12
O 0.0120(6) 0.0175(7) 0.0267(8) 0.0027(6) 0.0011(5) 0.0002(5)
O1 0.0117(6) 0.0163(7) 0.0272(8) 0.0047(6) -0.0001(5) 0.0004(5)
C2 0.0141(8) 0.0120(8) 0.0155(8) 0.0017(6) 0.0008(6) -0.0003(6)
C3 0.0103(7) 0.0132(8) 0.0180(8) -0.0024(6) 0.0010(6) -0.0009(6)
C4 0.0124(8) 0.0165(9) 0.0190(9) -0.0031(7) 0.0026(6) 0.0002(6)
C5 0.0133(7) 0.0132(8) 0.0176(8) -0.0007(6) 0.0005(6) 0.0005(6)
C6 0.0177(9) 0.0194(10) 0.0206(9) 0.0032(8) 0.0006(7) 0.0000(7)
N7 0.0116(6) 0.0130(7) 0.0193(8) -0.0001(6) 0.0006(6) -0.0012(5)
C8 0.0141(7) 0.0124(9) 0.0191(8) -0.0017(7) 0.0008(6) -0.0014(6)
C9 0.0185(9) 0.0127(8) 0.0245(9) -0.0003(8) 0.0024(7) -0.0004(7)
C10 0.0171(8) 0.0210(10) 0.0176(9) 0.0004(8) 0.0008(7) 0.0001(7)
C11 0.0182(9) 0.0203(10) 0.0233(10) -0.0069(8) 0.0020(7) -0.0015(7)

loop_
_atom_type_symbol
_atom_type_description
_atom_type_scat_dispersion_real
_atom_type_scat_dispersion_imag
_atom_type_scat_source
C C 0.0033 0.0016 'International Tables Vol C Tables 4.2.6.8 and 6.1.1.4'
H H 0.0000 0.0000 'International Tables Vol C Tables 4.2.6.8 and 6.1.1.4'
N N 0.0061 0.0033 'International Tables Vol C Tables 4.2.6.8 and 6.1.1.4'
O O 0.0106 0.0060 'International Tables Vol C Tables 4.2.6.8 and 6.1.1.4'

loop_
_geom_angle_atom_site_label_1
_geom_angle_atom_site_label_2
_geom_angle_atom_site_label_3
_geom_angle
O C2 O1 125.5(2)
C4 C3 C8 117.32(18)
C5 C3 C4 119.69(19)
C5 C3 C8 123.00(18)
C3 C4 C11 120.87(19)
C10 C4 C3 118.1(2)
C10 C4 C11 121.01(19)
C3 C5 C9 121.24(19)
C10 C6 C9 119.1(2)
N7 C8 C3 113.70(17)
C5 C9 C6 119.5(2)
C4 C10 C6 122.4(2)

loop_
_geom_bond_atom_site_label_1
_geom_bond_atom_site_label_2
_geom_bond_distance
O C2 1.245(2)
O1 C2 1.267(2)
C3 C4 1.422(3)
C3 C5 1.390(3)
C3 C8 1.507(3)
C4 C10 1.390(3)
C4 C11 1.503(3)
C5 C9 1.396(3)
C6 C9 1.401(3)
C6 C10 1.393(3)
N7 C8 1.495(3)
